data_4513460
loop_
_publ_author_name
'Pal, Tapan K.'
'Katoch, Rajesh'
'Garg, Ashish'
'Bharadwaj, Parimal K.'

_publ_section_title
;
 Metal--Organic Frameworks Built from a Linear Rigid Dicarboxylate and
 Different Colinkers: Trap of the Keto Form of Ethylacetoacetate,
 Luminescence and Ferroelectric Studies
;
_journal_issue 9
_journal_name_full 'Crystal Growth &amp; Design'
_journal_page_first 4526
_journal_paper_doi 10.1021/acs.cgd.5b00784
_journal_volume 15
_journal_year 2015
_chemical_formula_moiety 'C26 H14 Cd N6 O13'
_chemical_formula_sum 'C26 H14 Cd N6 O13'
_chemical_formula_weight 730.83
_chemical_name_systematic
;
 ?
;
_space_group_IT_number 5
_symmetry_cell_setting monoclinic
_symmetry_space_group_name_Hall 'C 2y'
_symmetry_space_group_name_H-M 'C 1 2 1'
_atom_sites_solution_hydrogens geom
_atom_sites_solution_primary direct
_atom_sites_solution_secondary difmap
_audit_creation_method SHELXL-97
_cell_angle_alpha 90.00
_cell_angle_beta 90.903(7)
_cell_angle_gamma 90.00
_cell_formula_units_Z 4
_cell_length_a 25.837(4)
_cell_length_b 10.8944(15)
_cell_length_c 9.5596(14)
_cell_measurement_reflns_used 999
_cell_measurement_temperature 100(2)
_cell_measurement_theta_max 25.50
_cell_measurement_theta_min 2.12
_cell_volume 2690.5(7)
_computing_structure_refinement 'SHELXL-97 (Sheldrick, 1997)'
_diffrn_ambient_temperature 100(2)
_diffrn_measured_fraction_theta_full 0.998
_diffrn_measured_fraction_theta_max 0.998
_diffrn_measurement_device_type /w-scans
_diffrn_radiation_monochromator graphite
_diffrn_radiation_source 'fine-focus sealed tube'
_diffrn_radiation_type MoK\a
_diffrn_radiation_wavelength 0.71073
_diffrn_reflns_av_R_equivalents 0.0538
_diffrn_reflns_av_sigmaI/netI 0.0743
_diffrn_reflns_limit_h_max 31
_diffrn_reflns_limit_h_min -31
_diffrn_reflns_limit_k_max 13
_diffrn_reflns_limit_k_min -13
_diffrn_reflns_limit_l_max 11
_diffrn_reflns_limit_l_min -11
_diffrn_reflns_number 12988
_diffrn_reflns_theta_full 25.50
_diffrn_reflns_theta_max 25.50
_diffrn_reflns_theta_min 2.63
_exptl_absorpt_coefficient_mu 0.896
_exptl_absorpt_correction_T_max 0.8848
_exptl_absorpt_correction_T_min 0.8553
_exptl_absorpt_correction_type empirical
_exptl_absorpt_process_details sadabs
_exptl_crystal_colour colorless
_exptl_crystal_density_diffrn 1.804
_exptl_crystal_density_method 'not measured'
_exptl_crystal_description block
_exptl_crystal_F_000 1456
_exptl_crystal_size_max 0.18
_exptl_crystal_size_mid 0.16
_exptl_crystal_size_min 0.14
_refine_diff_density_max 0.919
_refine_diff_density_min -0.281
_refine_diff_density_rms 0.083
_refine_ls_abs_structure_details 'Flack H D (1983), Acta Cryst. A39, 876-881'
_refine_ls_abs_structure_Flack 0.00(2)
_refine_ls_extinction_method none
_refine_ls_goodness_of_fit_ref 1.014
_refine_ls_hydrogen_treatment mixed
_refine_ls_matrix_type full
_refine_ls_number_parameters 418
_refine_ls_number_reflns 4993
_refine_ls_number_restraints 4
_refine_ls_restrained_S_all 1.014
_refine_ls_R_factor_all 0.0588
_refine_ls_R_factor_gt 0.0398
_refine_ls_shift/su_max 0.000
_refine_ls_shift/su_mean 0.000
_refine_ls_structure_factor_coef Fsqd
_refine_ls_weighting_details 'calc w=1/[\s^2^(Fo^2^)+(0.0288P)^2^+0.0000P] where P=(Fo^2^+2Fc^2^)/3'
_refine_ls_weighting_scheme calc
_refine_ls_wR_factor_gt 0.0727
_refine_ls_wR_factor_ref 0.0781
_reflns_number_gt 4087
_reflns_number_total 4993
_reflns_threshold_expression >2sigma(I)
_cod_data_source_file cg5b00784_si_002.cif
_cod_data_source_block 5
_cod_depositor_comments
;
The following automatic conversions were performed:

'_symmetry_cell_setting' value 'Monoclinic' changed to 'monoclinic'
according to
/usr/data/users/saulius/crontab/automatic-downloads/rss-feeds/ACS/lib/dictionaries/cif_core.dic
dictionary named 'cif_core.dic' version 2.4.2 from 2011-04-26.

Automatic conversion script
Id: cif_fix_values 3271 2015-04-21 07:52:19Z andrius 

 Adding full bibliography for 4513455--4513460.cif.
;
_cod_original_sg_symbol_H-M C2
_cod_database_code 4513460

loop_
_symmetry_equiv_pos_as_xyz
'x, y, z'
'-x, y, -z'
'x+1/2, y+1/2, z'
'-x+1/2, y+1/2, -z'

loop_
_atom_site_label
_atom_site_type_symbol
_atom_site_fract_x
_atom_site_fract_y
_atom_site_fract_z
_atom_site_U_iso_or_equiv
_atom_site_adp_type
_atom_site_occupancy
_atom_site_symmetry_multiplicity
_atom_site_calc_flag
_atom_site_refinement_flags
Cd1 Cd 1.0000 0.05803(4) 1.0000 0.02935(17) Uani 1 2 d S
Cd2 Cd 0.5000 0.77328(4) 0.5000 0.03269(18) Uani 1 2 d S
C1 C 0.93926(18) 0.2483(5) 0.8146(5) 0.0306(12) Uani 1 1 d .
C2 C 0.88766(16) 0.3016(4) 0.7679(5) 0.0268(12) Uani 1 1 d .
C3 C 0.88459(17) 0.4149(4) 0.7062(5) 0.0271(11) Uani 1 1 d .
H3 H 0.9146 0.4604 0.6935 0.032 Uiso 1 1 calc R
C4 C 0.83775(16) 0.4624(4) 0.6627(5) 0.0240(11) Uani 1 1 d .
C5 C 0.79076(16) 0.3999(4) 0.6781(5) 0.0241(11) Uani 1 1 d .
C6 C 0.79539(17) 0.2869(6) 0.7447(5) 0.0252(12) Uani 1 1 d .
C7 C 0.84234(18) 0.2364(5) 0.7899(5) 0.0295(14) Uani 1 1 d .
H7 H 0.8433 0.1603 0.8340 0.035 Uiso 1 1 calc R
C8 C 0.73980(16) 0.4473(4) 0.6259(5) 0.0230(11) Uani 1 1 d .
C9 C 0.70828(18) 0.5214(5) 0.7074(5) 0.0283(15) Uani 1 1 d .
C10 C 0.66064(16) 0.5640(6) 0.6632(5) 0.0278(11) Uani 1 1 d .
H10 H 0.6418 0.6159 0.7207 0.033 Uiso 1 1 calc R
C11 C 0.64076(15) 0.5306(4) 0.5352(5) 0.0262(12) Uani 1 1 d .
C12 C 0.67063(16) 0.4557(4) 0.4490(5) 0.0278(11) Uani 1 1 d .
H12 H 0.6582 0.4315 0.3614 0.033 Uiso 1 1 calc R
C13 C 0.71886(16) 0.4184(4) 0.4965(5) 0.0243(11) Uani 1 1 d .
C15 C 0.58891(16) 0.5770(5) 0.4808(5) 0.0301(12) Uani 1 1 d .
C16 C 0.8980(2) -0.1191(6) 0.9481(6) 0.0457(15) Uani 1 1 d .
H16 H 0.8812 -0.0444 0.9359 0.055 Uiso 1 1 calc R
C17 C 0.8685(2) -0.2236(7) 0.9406(6) 0.0538(16) Uani 1 1 d .
H17 H 0.8329 -0.2188 0.9260 0.065 Uiso 1 1 calc R
C18 C 0.8921(2) -0.3337(7) 0.9547(6) 0.0510(17) Uani 1 1 d .
H18 H 0.8728 -0.4057 0.9503 0.061 Uiso 1 1 calc R
C19 C 0.9461(2) -0.3389(6) 0.9761(6) 0.0448(16) Uani 1 1 d .
C20 C 0.97257(18) -0.2266(7) 0.9855(5) 0.0318(13) Uani 1 1 d .
C21 C 0.9740(2) -0.4500(8) 0.9899(6) 0.0640(19) Uani 1 1 d .
H21 H 0.9563 -0.5243 0.9849 0.077 Uiso 1 1 calc R
C28 C 0.5863(3) 0.9442(9) 0.6610(8) 0.089(3) Uani 1 1 d .
H28 H 0.6006 0.8690 0.6864 0.107 Uiso 1 1 calc R
C29 C 0.6098(4) 1.0529(12) 0.7098(11) 0.132(6) Uani 1 1 d .
H29 H 0.6396 1.0505 0.7656 0.159 Uiso 1 1 calc R
C30 C 0.5879(6) 1.1595(14) 0.6734(16) 0.173(9) Uani 1 1 d .
H30 H 0.6027 1.2327 0.7045 0.207 Uiso 1 1 calc R
C31 C 0.5224(3) 1.0544(8) 0.5436(8) 0.079(3) Uani 1 1 d .
C32 C 0.5460(6) 1.1623(10) 0.5946(16) 0.150(6) Uani 1 1 d .
C34 C 0.5198(4) 1.2758(9) 0.5465(12) 0.150(6) Uani 1 1 d .
H34 H 0.5312 1.3506 0.5822 0.180 Uiso 1 1 calc R
N1 N 0.74875(15) 0.2106(5) 0.7705(4) 0.0356(11) Uani 1 1 d .
N2 N 0.83696(14) 0.5847(4) 0.6008(4) 0.0320(10) Uani 1 1 d .
N3 N 0.74915(15) 0.3464(4) 0.3935(4) 0.0332(10) Uani 1 1 d .
N4 N 0.72520(14) 0.5596(5) 0.8487(4) 0.0372(10) Uani 1 1 d .
N5 N 0.5443(2) 0.9463(6) 0.5795(6) 0.0497(17) Uani 1 1 d .
N6 N 0.94801(19) -0.1165(5) 0.9712(5) 0.0345(13) Uani 1 1 d .
O1 O 0.93732(15) 0.1812(5) 0.9232(4) 0.0396(12) Uani 1 1 d .
O2 O 0.97802(12) 0.2745(5) 0.7479(4) 0.0352(9) Uani 1 1 d .
O1W O 0.97765(16) 0.0208(4) 1.2328(4) 0.0363(12) Uani 1 1 d D
O3 O 0.87302(12) 0.6540(3) 0.6326(4) 0.0445(10) Uani 1 1 d .
O4 O 0.80162(12) 0.6125(3) 0.5202(4) 0.0460(10) Uani 1 1 d .
O5 O 0.75300(13) 0.1001(4) 0.7616(4) 0.0478(10) Uani 1 1 d .
O6 O 0.70953(12) 0.2645(4) 0.8022(5) 0.0606(12) Uani 1 1 d .
O7 O 0.79272(13) 0.3164(4) 0.4253(4) 0.0653(14) Uani 1 1 d .
O8 O 0.72923(14) 0.3208(4) 0.2832(4) 0.0597(13) Uani 1 1 d .
O9 O 0.77054(12) 0.5608(5) 0.8772(4) 0.0625(12) Uani 1 1 d .
O10 O 0.69277(14) 0.5932(6) 0.9280(4) 0.0875(19) Uani 1 1 d .
O11 O 0.56873(15) 0.6595(5) 0.5538(4) 0.0436(12) Uani 1 1 d .
O12 O 0.57169(12) 0.5341(4) 0.3723(4) 0.0480(10) Uani 1 1 d .
H1W1 H 0.962(2) 0.058(7) 1.303(5) 0.09(3) Uiso 1 1 d D
H2W1 H 1.0053(14) -0.003(6) 1.282(5) 0.08(2) Uiso 1 1 d D

loop_
_atom_site_aniso_label
_atom_site_aniso_U_11
_atom_site_aniso_U_22
_atom_site_aniso_U_33
_atom_site_aniso_U_23
_atom_site_aniso_U_13
_atom_site_aniso_U_12
Cd1 0.0221(3) 0.0310(4) 0.0346(3) 0.000 -0.0109(2) 0.000
Cd2 0.0183(3) 0.0235(4) 0.0559(4) 0.000 -0.0114(3) 0.000
C1 0.027(3) 0.024(3) 0.040(3) -0.011(3) -0.014(2) 0.002(2)
C2 0.019(2) 0.028(3) 0.033(3) -0.004(2) -0.006(2) 0.0054(19)
C3 0.019(2) 0.024(3) 0.038(3) -0.001(2) 0.003(2) 0.002(2)
C4 0.023(2) 0.022(3) 0.027(3) 0.001(2) -0.002(2) 0.003(2)
C5 0.021(2) 0.025(3) 0.026(3) 0.001(2) -0.001(2) 0.003(2)
C6 0.018(2) 0.028(3) 0.029(3) -0.001(3) 0.000(2) 0.002(2)
C7 0.032(3) 0.028(4) 0.029(3) 0.004(2) -0.001(2) 0.007(2)
C8 0.016(2) 0.021(3) 0.032(3) 0.001(2) -0.003(2) -0.0002(19)
C9 0.024(3) 0.035(4) 0.026(3) -0.001(3) 0.000(2) 0.004(2)
C10 0.023(2) 0.029(3) 0.032(3) 0.000(3) 0.002(2) 0.006(3)
C11 0.017(2) 0.027(3) 0.035(3) 0.007(2) -0.0013(19) 0.001(2)
C12 0.026(2) 0.025(3) 0.031(3) 0.001(2) -0.008(2) 0.000(2)
C13 0.024(2) 0.023(3) 0.025(3) 0.001(2) -0.004(2) 0.006(2)
C15 0.019(2) 0.030(3) 0.041(3) 0.010(3) -0.006(2) 0.002(2)
C16 0.035(3) 0.054(4) 0.048(4) 0.003(3) -0.013(3) -0.003(3)
C17 0.035(3) 0.073(5) 0.053(4) 0.007(4) -0.012(3) -0.020(4)
C18 0.053(4) 0.067(5) 0.033(4) -0.002(3) -0.006(3) -0.029(4)
C19 0.064(4) 0.034(4) 0.036(4) 0.004(3) -0.016(3) -0.020(3)
C20 0.040(3) 0.032(3) 0.023(3) -0.003(3) 0.000(2) 0.001(4)
C21 0.100(5) 0.035(4) 0.056(4) -0.001(4) -0.001(4) -0.006(4)
C28 0.066(5) 0.142(8) 0.059(5) -0.043(5) 0.021(4) -0.061(5)
C29 0.121(8) 0.194(13) 0.084(7) -0.088(9) 0.061(6) -0.111(10)
C30 0.199(16) 0.163(13) 0.159(14) -0.113(12) 0.122(12) -0.132(13)
C31 0.098(6) 0.031(4) 0.112(8) -0.026(5) 0.083(6) -0.022(5)
C32 0.217(11) 0.048(4) 0.190(12) -0.045(7) 0.151(9) -0.045(6)
C34 0.217(11) 0.048(4) 0.190(12) -0.045(7) 0.151(9) -0.045(6)
N1 0.030(3) 0.039(3) 0.037(3) 0.006(2) -0.005(2) -0.003(2)
N2 0.023(2) 0.032(3) 0.041(3) 0.002(2) 0.0030(18) 0.006(2)
N3 0.031(2) 0.030(3) 0.038(3) -0.007(2) -0.002(2) 0.006(2)
N4 0.027(2) 0.050(3) 0.035(2) -0.008(3) -0.0045(19) 0.009(2)
N5 0.048(3) 0.052(4) 0.050(4) -0.024(3) 0.023(3) -0.022(3)
N6 0.028(3) 0.047(3) 0.028(3) -0.004(2) -0.004(2) -0.002(2)
O1 0.030(2) 0.050(3) 0.039(3) 0.014(2) -0.0084(18) 0.014(2)
O2 0.0177(16) 0.037(2) 0.051(2) 0.000(2) -0.0023(16) 0.003(2)
O1W 0.035(2) 0.040(3) 0.034(2) 0.0020(19) -0.0030(18) -0.0023(19)
O3 0.039(2) 0.033(2) 0.061(3) 0.007(2) -0.0067(18) -0.0072(18)
O4 0.032(2) 0.047(2) 0.059(3) 0.0182(19) -0.0136(18) 0.0063(17)
O5 0.042(2) 0.035(3) 0.066(3) -0.003(2) -0.0039(19) -0.0110(18)
O6 0.0266(18) 0.053(3) 0.102(3) 0.021(3) 0.019(2) 0.009(2)
O7 0.038(2) 0.098(4) 0.059(3) -0.037(3) -0.0111(19) 0.035(2)
O8 0.053(3) 0.089(4) 0.036(2) -0.030(2) -0.015(2) 0.017(2)
O9 0.032(2) 0.101(4) 0.054(2) -0.031(3) -0.0120(17) 0.012(2)
O10 0.044(2) 0.175(6) 0.044(2) -0.043(3) 0.002(2) 0.029(3)
O11 0.022(2) 0.058(3) 0.050(3) -0.001(3) -0.0068(19) 0.014(2)
O12 0.0357(18) 0.049(3) 0.058(2) -0.003(2) -0.0272(17) 0.0131(18)

loop_
_atom_type_symbol
_atom_type_description
_atom_type_scat_dispersion_real
_atom_type_scat_dispersion_imag
_atom_type_scat_source
C C 0.0033 0.0016 'International Tables Vol C Tables 4.2.6.8 and 6.1.1.4'
H H 0.0000 0.0000 'International Tables Vol C Tables 4.2.6.8 and 6.1.1.4'
N N 0.0061 0.0033 'International Tables Vol C Tables 4.2.6.8 and 6.1.1.4'
O O 0.0106 0.0060 'International Tables Vol C Tables 4.2.6.8 and 6.1.1.4'
Cd Cd -0.8075 1.2024 'International Tables Vol C Tables 4.2.6.8 and 6.1.1.4'

loop_
_geom_angle_atom_site_label_1
_geom_angle_atom_site_label_2
_geom_angle_atom_site_label_3
_geom_angle
_geom_angle_site_symmetry_1
_geom_angle_site_symmetry_3
O1 Cd1 O1 105.6(2) 2_757 .
O1 Cd1 N6 160.77(16) 2_757 .
O1 Cd1 N6 92.18(18) . .
O1 Cd1 N6 92.18(18) 2_757 2_757
O1 Cd1 N6 160.77(16) . 2_757
N6 Cd1 N6 71.4(3) . 2_757
O1 Cd1 O1W 103.26(15) 2_757 2_757
O1 Cd1 O1W 88.86(15) . 2_757
N6 Cd1 O1W 84.10(16) . 2_757
N6 Cd1 O1W 79.72(15) 2_757 2_757
O1 Cd1 O1W 88.86(15) 2_757 .
O1 Cd1 O1W 103.26(15) . .
N6 Cd1 O1W 79.72(15) . .
N6 Cd1 O1W 84.10(16) 2_757 .
O1W Cd1 O1W 160.1(2) 2_757 .
O11 Cd2 O11 112.1(3) 2_656 .
O11 Cd2 N5 156.30(18) 2_656 .
O11 Cd2 N5 89.4(2) . .
O11 Cd2 N5 89.4(2) 2_656 2_656
O11 Cd2 N5 156.30(18) . 2_656
N5 Cd2 N5 71.7(4) . 2_656
O11 Cd2 O2 88.60(14) 2_656 4_656
O11 Cd2 O2 91.74(14) . 4_656
N5 Cd2 O2 101.05(17) . 4_656
N5 Cd2 O2 78.44(17) 2_656 4_656
O11 Cd2 O2 91.74(14) 2_656 3_455
O11 Cd2 O2 88.60(14) . 3_455
N5 Cd2 O2 78.44(17) . 3_455
N5 Cd2 O2 101.05(17) 2_656 3_455
O2 Cd2 O2 179.4(2) 4_656 3_455
O2 C1 O1 126.9(5) . .
O2 C1 C2 118.6(5) . .
O1 C1 C2 114.5(4) . .
C3 C2 C7 118.9(4) . .
C3 C2 C1 121.1(4) . .
C7 C2 C1 120.0(4) . .
C2 C3 C4 120.9(4) . .
C2 C3 H3 119.5 . .
C4 C3 H3 119.5 . .
C3 C4 C5 123.1(4) . .
C3 C4 N2 118.2(4) . .
C5 C4 N2 118.7(4) . .
C6 C5 C4 114.2(4) . .
C6 C5 C8 121.9(4) . .
C4 C5 C8 123.9(4) . .
C5 C6 C7 124.0(5) . .
C5 C6 N1 120.5(4) . .
C7 C6 N1 115.5(5) . .
C2 C7 C6 118.9(5) . .
C2 C7 H7 120.6 . .
C6 C7 H7 120.6 . .
C13 C8 C9 114.1(4) . .
C13 C8 C5 123.5(4) . .
C9 C8 C5 122.3(4) . .
C10 C9 C8 123.5(4) . .
C10 C9 N4 115.9(4) . .
C8 C9 N4 120.6(4) . .
C11 C10 C9 120.3(5) . .
C11 C10 H10 119.8 . .
C9 C10 H10 119.8 . .
C10 C11 C12 118.6(4) . .
C10 C11 C15 122.3(4) . .
C12 C11 C15 119.0(4) . .
C13 C12 C11 118.8(4) . .
C13 C12 H12 120.6 . .
C11 C12 H12 120.6 . .
C8 C13 C12 124.6(4) . .
C8 C13 N3 120.7(4) . .
C12 C13 N3 114.7(4) . .
O12 C15 O11 126.8(4) . .
O12 C15 C11 118.3(5) . .
O11 C15 C11 114.8(4) . .
N6 C16 C17 125.1(6) . .
N6 C16 H16 117.5 . .
C17 C16 H16 117.5 . .
C18 C17 C16 118.8(5) . .
C18 C17 H17 120.6 . .
C16 C17 H17 120.6 . .
C17 C18 C19 119.7(5) . .
C17 C18 H18 120.2 . .
C19 C18 H18 120.2 . .
C20 C19 C18 117.1(6) . .
C20 C19 C21 119.5(6) . .
C18 C19 C21 123.4(6) . .
N6 C20 C19 122.3(5) . .
N6 C20 C20 118.3(3) . 2_757
C19 C20 C20 119.3(3) . 2_757
C21 C21 C19 121.1(4) 2_757 .
C21 C21 H21 119.5 2_757 .
C19 C21 H21 119.5 . .
N5 C28 C29 121.7(10) . .
N5 C28 H28 119.1 . .
C29 C28 H28 119.1 . .
C30 C29 C28 117.8(13) . .
C30 C29 H29 121.1 . .
C28 C29 H29 121.1 . .
C32 C30 C29 120.9(13) . .
C32 C30 H30 119.6 . .
C29 C30 H30 119.6 . .
N5 C31 C32 117.6(9) . .
N5 C31 C31 119.0(4) . 2_656
C32 C31 C31 123.3(8) . 2_656
C30 C32 C31 122.0(14) . .
C30 C32 C34 124.7(12) . .
C31 C32 C34 113.3(14) . .
C34 C34 C32 123.1(8) 2_656 .
C34 C34 H34 118.5 2_656 .
C32 C34 H34 118.5 . .
O5 N1 O6 125.1(4) . .
O5 N1 C6 118.0(5) . .
O6 N1 C6 116.9(5) . .
O4 N2 O3 123.8(4) . .
O4 N2 C4 119.2(4) . .
O3 N2 C4 117.0(4) . .
O8 N3 O7 123.0(4) . .
O8 N3 C13 118.8(4) . .
O7 N3 C13 118.3(4) . .
O10 N4 O9 122.9(4) . .
O10 N4 C9 117.9(4) . .
O9 N4 C9 119.1(4) . .
C28 N5 C31 120.0(7) . .
C28 N5 Cd2 124.9(6) . .
C31 N5 Cd2 115.0(5) . .
C16 N6 C20 117.1(5) . .
C16 N6 Cd1 126.9(4) . .
C20 N6 Cd1 115.9(4) . .
C1 O1 Cd1 125.4(3) . .
C1 O2 Cd2 134.8(3) . 3_545
Cd1 O1W H1W1 140(5) . .
Cd1 O1W H2W1 110(4) . .
H1W1 O1W H2W1 96(3) . .
C15 O11 Cd2 127.5(3) . .

loop_
_geom_bond_atom_site_label_1
_geom_bond_atom_site_label_2
_geom_bond_distance
_geom_bond_site_symmetry_2
Cd1 O1 2.219(4) 2_757
Cd1 O1 2.219(4) .
Cd1 N6 2.342(5) .
Cd1 N6 2.342(5) 2_757
Cd1 O1W 2.343(4) 2_757
Cd1 O1W 2.343(4) .
Cd2 O11 2.219(4) 2_656
Cd2 O11 2.219(4) .
Cd2 N5 2.327(6) .
Cd2 N5 2.327(6) 2_656
Cd2 O2 2.446(3) 4_656
Cd2 O2 2.446(3) 3_455
C1 O2 1.229(6) .
C1 O1 1.271(6) .
C1 C2 1.515(6) .
C2 C3 1.370(6) .
C2 C7 1.389(6) .
C3 C4 1.375(6) .
C3 H3 0.9300 .
C4 C5 1.402(6) .
C4 N2 1.458(6) .
C5 C6 1.390(7) .
C5 C8 1.492(6) .
C6 C7 1.394(6) .
C6 N1 1.488(6) .
C7 H7 0.9300 .
C8 C13 1.379(6) .
C8 C9 1.393(6) .
C9 C10 1.376(6) .
C9 N4 1.473(6) .
C10 C11 1.369(6) .
C10 H10 0.9300 .
C11 C12 1.400(6) .
C11 C15 1.516(6) .
C12 C13 1.381(6) .
C12 H12 0.9300 .
C13 N3 1.490(6) .
C15 O12 1.215(6) .
C15 O11 1.257(6) .
C16 N6 1.307(7) .
C16 C17 1.372(8) .
C16 H16 0.9300 .
C17 C18 1.352(8) .
C17 H17 0.9300 .
C18 C19 1.407(8) .
C18 H18 0.9300 .
C19 C20 1.405(8) .
C19 C21 1.414(9) .
C20 N6 1.362(8) .
C20 C20 1.440(9) 2_757
C21 C21 1.357(12) 2_757
C21 H21 0.9300 .
C28 N5 1.327(9) .
C28 C29 1.407(11) .
C28 H28 0.9300 .
C29 C30 1.34(2) .
C29 H29 0.9300 .
C30 C32 1.31(2) .
C30 H30 0.9300 .
C31 N5 1.348(10) .
C31 C32 1.408(13) .
C31 C31 1.417(16) 2_656
C32 C34 1.480(18) .
C34 C34 1.34(2) 2_656
C34 H34 0.9300 .
N1 O5 1.212(5) .
N1 O6 1.214(5) .
N2 O4 1.223(4) .
N2 O3 1.234(5) .
N3 O8 1.199(5) .
N3 O7 1.207(5) .
N4 O10 1.197(5) .
N4 O9 1.199(4) .
O2 Cd2 2.446(3) 3_545
O1W H1W1 0.89(2) .
O1W H2W1 0.89(2) .

loop_
_geom_torsion_atom_site_label_1
_geom_torsion_atom_site_label_2
_geom_torsion_atom_site_label_3
_geom_torsion_atom_site_label_4
_geom_torsion
_geom_torsion_site_symmetry_1
_geom_torsion_site_symmetry_4
O2 C1 C2 C3 -31.9(7) . .
O1 C1 C2 C3 146.9(5) . .
O2 C1 C2 C7 149.3(5) . .
O1 C1 C2 C7 -31.9(6) . .
C7 C2 C3 C4 -1.9(7) . .
C1 C2 C3 C4 179.4(4) . .
C2 C3 C4 C5 0.0(7) . .
C2 C3 C4 N2 178.6(4) . .
C3 C4 C5 C6 1.7(7) . .
N2 C4 C5 C6 -176.8(4) . .
C3 C4 C5 C8 -177.1(5) . .
N2 C4 C5 C8 4.3(7) . .
C4 C5 C6 C7 -1.7(7) . .
C8 C5 C6 C7 177.1(5) . .
C4 C5 C6 N1 179.1(4) . .
C8 C5 C6 N1 -2.0(7) . .
C3 C2 C7 C6 1.8(7) . .
C1 C2 C7 C6 -179.4(4) . .
C5 C6 C7 C2 0.0(8) . .
N1 C6 C7 C2 179.2(4) . .
C6 C5 C8 C13 -85.7(6) . .
C4 C5 C8 C13 93.0(6) . .
C6 C5 C8 C9 91.7(6) . .
C4 C5 C8 C9 -89.5(6) . .
C13 C8 C9 C10 -0.8(8) . .
C5 C8 C9 C10 -178.5(5) . .
C13 C8 C9 N4 179.7(5) . .
C5 C8 C9 N4 2.0(8) . .
C8 C9 C10 C11 2.5(9) . .
N4 C9 C10 C11 -178.0(5) . .
C9 C10 C11 C12 -2.0(8) . .
C9 C10 C11 C15 -178.9(5) . .
C10 C11 C12 C13 0.1(7) . .
C15 C11 C12 C13 177.0(4) . .
C9 C8 C13 C12 -1.3(7) . .
C5 C8 C13 C12 176.4(4) . .
C9 C8 C13 N3 176.1(4) . .
C5 C8 C13 N3 -6.2(7) . .
C11 C12 C13 C8 1.7(7) . .
C11 C12 C13 N3 -175.9(4) . .
C10 C11 C15 O12 -173.1(5) . .
C12 C11 C15 O12 10.1(7) . .
C10 C11 C15 O11 8.4(7) . .
C12 C11 C15 O11 -168.4(5) . .
N6 C16 C17 C18 -1.5(9) . .
C16 C17 C18 C19 -0.2(8) . .
C17 C18 C19 C20 1.7(8) . .
C17 C18 C19 C21 -179.0(6) . .
C18 C19 C20 N6 -1.6(8) . .
C21 C19 C20 N6 179.0(6) . .
C18 C19 C20 C20 176.8(6) . 2_757
C21 C19 C20 C20 -2.5(9) . 2_757
C20 C19 C21 C21 -0.9(11) . 2_757
C18 C19 C21 C21 179.9(7) . 2_757
N5 C28 C29 C30 1.1(13) . .
C28 C29 C30 C32 0(2) . .
C29 C30 C32 C31 -1(2) . .
C29 C30 C32 C34 -178.6(10) . .
N5 C31 C32 C30 0.5(16) . .
C31 C31 C32 C30 -178.9(12) 2_656 .
N5 C31 C32 C34 178.6(9) . .
C31 C31 C32 C34 -0.8(14) 2_656 .
C30 C32 C34 C34 172.5(13) . 2_656
C31 C32 C34 C34 -5.6(19) . 2_656
C5 C6 N1 O5 144.1(5) . .
C7 C6 N1 O5 -35.2(6) . .
C5 C6 N1 O6 -37.5(6) . .
C7 C6 N1 O6 143.2(5) . .
C3 C4 N2 O4 155.1(4) . .
C5 C4 N2 O4 -26.3(6) . .
C3 C4 N2 O3 -24.1(6) . .
C5 C4 N2 O3 154.5(4) . .
C8 C13 N3 O8 178.4(5) . .
C12 C13 N3 O8 -3.9(7) . .
C8 C13 N3 O7 -1.5(7) . .
C12 C13 N3 O7 176.1(5) . .
C10 C9 N4 O10 20.5(8) . .
C8 C9 N4 O10 -160.0(6) . .
C10 C9 N4 O9 -156.3(5) . .
C8 C9 N4 O9 23.2(8) . .
C29 C28 N5 C31 -1.3(10) . .
C29 C28 N5 Cd2 -177.3(5) . .
C32 C31 N5 C28 0.5(9) . .
C31 C31 N5 C28 179.9(7) 2_656 .
C32 C31 N5 Cd2 176.9(6) . .
C31 C31 N5 Cd2 -3.7(10) 2_656 .
O11 Cd2 N5 C28 138.7(5) 2_656 .
O11 Cd2 N5 C28 -17.1(5) . .
N5 Cd2 N5 C28 177.5(6) 2_656 .
O2 Cd2 N5 C28 -108.8(5) 4_656 .
O2 Cd2 N5 C28 71.6(5) 3_455 .
O11 Cd2 N5 C31 -37.5(7) 2_656 .
O11 Cd2 N5 C31 166.7(4) . .
N5 Cd2 N5 C31 1.3(3) 2_656 .
O2 Cd2 N5 C31 75.0(5) 4_656 .
O2 Cd2 N5 C31 -104.6(5) 3_455 .
C17 C16 N6 C20 1.6(9) . .
C17 C16 N6 Cd1 -175.7(4) . .
C19 C20 N6 C16 0.0(8) . .
C20 C20 N6 C16 -178.5(6) 2_757 .
C19 C20 N6 Cd1 177.6(4) . .
C20 C20 N6 Cd1 -0.9(8) 2_757 .
O1 Cd1 N6 C16 144.9(5) 2_757 .
O1 Cd1 N6 C16 -12.7(5) . .
N6 Cd1 N6 C16 177.6(6) 2_757 .
O1W Cd1 N6 C16 -101.3(5) 2_757 .
O1W Cd1 N6 C16 90.4(5) . .
O1 Cd1 N6 C20 -32.4(8) 2_757 .
O1 Cd1 N6 C20 170.1(4) . .
N6 Cd1 N6 C20 0.3(3) 2_757 .
O1W Cd1 N6 C20 81.4(4) 2_757 .
O1W Cd1 N6 C20 -86.9(4) . .
O2 C1 O1 Cd1 -14.1(8) . .
C2 C1 O1 Cd1 167.2(3) . .
O1 Cd1 O1 C1 69.8(4) 2_757 .
N6 Cd1 O1 C1 -117.7(4) . .
N6 Cd1 O1 C1 -86.9(7) 2_757 .
O1W Cd1 O1 C1 -33.7(4) 2_757 .
O1W Cd1 O1 C1 162.3(4) . .
O1 C1 O2 Cd2 131.8(5) . 3_545
C2 C1 O2 Cd2 -49.5(7) . 3_545
O12 C15 O11 Cd2 -8.2(8) . .
C11 C15 O11 Cd2 170.1(3) . .
O11 Cd2 O11 C15 55.2(4) 2_656 .
N5 Cd2 O11 C15 -135.1(5) . .
N5 Cd2 O11 C15 -98.6(7) 2_656 .
O2 Cd2 O11 C15 -34.0(5) 4_656 .
O2 Cd2 O11 C15 146.5(5) 3_455 .
